data_2001411
loop_
_publ_author_name
'Michel, A. G.'
'Drouin, M.'

_publ_section_title
;
 Non-natural 14-hydroxy steroids. III. (+-)-Methyl
 17\b-benzoyloxy-14\b-hydroxy-3\b-isopropenyl-1,7-dioxo-5\b-androstan-19-oate
;
_journal_issue 9
_journal_name_full 'Acta Crystallographica Section C'
_journal_page_first 1683
_journal_page_last 1685
_journal_paper_doi 10.1107/S0108270193002744
_journal_volume 49
_journal_year 1993
_chemical_formula_moiety 'C30 H36 O7'
_chemical_formula_sum 'C30 H36 O7'
_chemical_formula_weight 508.61
_chemical_melting_point 429.5(5)
_chemical_name_systematic
;
Methyl 17\b-benzoyloxy-14\b-hydroxy-3\b-methylethynyl-1,7-dioxo-
5\b-androstan-19-oate
;
_space_group_IT_number 19
_symmetry_cell_setting orthorhombic
_symmetry_space_group_name_Hall 'P 2ac 2ab'
_symmetry_space_group_name_H-M 'P 21 21 21'
_cell_angle_alpha 90
_cell_angle_beta 90
_cell_angle_gamma 90
_cell_formula_units_Z 4
_cell_length_a 6.4939(3)
_cell_length_b 11.8032(3)
_cell_length_c 35.0205(15)
_cell_measurement_reflns_used 41
_cell_measurement_temperature 293
_cell_measurement_theta_max 36.00
_cell_measurement_theta_min 30.00
_cell_volume 2684.28(18)
_computing_cell_refinement nrccad_TRUANG
_computing_data_collection 'NRCCAD DATCOL (Le Page, White & Gabe, 1986)'
_computing_data_reduction 'nrcvax DATRD2 (Gabe, Le Page, Charland, Lee & White, 1989)'
_computing_molecular_graphics 'ORTEP, PLUTO'
_computing_publication_material 'PLATON92 (Spek, 1990)'
_computing_structure_refinement 'nrcvax LSTSQ'
_computing_structure_solution 'nrcvax SOLVER'
_diffrn_ambient_temperature 293
_diffrn_measurement_device Nonius
_diffrn_measurement_method \w-2\q
_diffrn_radiation_monochromator graphite
_diffrn_radiation_source xray_tube
_diffrn_radiation_type 'Mo K\a'
_diffrn_radiation_wavelength .70930
_diffrn_reflns_av_R_equivalents 0.021
_diffrn_reflns_limit_h_max 6
_diffrn_reflns_limit_h_min 0
_diffrn_reflns_limit_k_max 12
_diffrn_reflns_limit_k_min 0
_diffrn_reflns_limit_l_max 37
_diffrn_reflns_limit_l_min 0
_diffrn_reflns_number 3441
_diffrn_reflns_theta_max 44.8
_diffrn_reflns_theta_min 3.0
_diffrn_standards_decay_% 1.8
_diffrn_standards_interval_time 60
_diffrn_standards_number 2
_exptl_absorpt_coefficient_mu .83
_exptl_crystal_colour colorless
_exptl_crystal_density_diffrn 1.258
_exptl_crystal_description 'irregular prism-like'
_exptl_crystal_F_000 1088
_exptl_crystal_size_max 0.20
_exptl_crystal_size_mid 0.20
_exptl_crystal_size_min 0.32
_refine_diff_density_max .410
_refine_diff_density_min -.220
_refine_ls_extinction_coef .60(10)
_refine_ls_extinction_method 'Zachariasen (1963) & Larson (1967)'
_refine_ls_goodness_of_fit_obs 2.59
_refine_ls_hydrogen_treatment noref
_refine_ls_matrix_type full
_refine_ls_number_parameters 330
_refine_ls_number_reflns 1456
_refine_ls_R_factor_all .103
_refine_ls_R_factor_obs .072
_refine_ls_shift/esd_max .077
_refine_ls_structure_factor_coef F
_refine_ls_weighting_scheme 'Weighting scheme: counting statistics'
_refine_ls_wR_factor_all .066
_refine_ls_wR_factor_obs .064
_reflns_number_observed 1456
_reflns_number_total 2054
_reflns_observed_criterion >2.0sigma(I)
_cod_data_source_file cd1040.cif
_cod_data_source_block cd1040_structure_1_of_1
_cod_depositor_comments
;
The following automatic conversions were performed:
'_symmetry_cell_setting' value 'Orthorhombic' changed to 'orthorhombic'
according to '/home/saulius/struct/CIF-dictionaries/cif_core.dic'
dictionary named 'cif_core.dic' version 2.4.1 from
2010-06-29.

'_refine_ls_matrix_type' value 'Full' changed to 'full'
according to '/home/saulius/struct/CIF-dictionaries/cif_core.dic'
dictionary named 'cif_core.dic' version 2.4.1 from 2010-06-29.

Automatic conversion script
Id: cif_fix_enum 1527 2010-12-29 10:47:43Z saulius 

The following automatic conversions were performed:

'_chemical_melting_point' value '429-430 K' was changed to '429.5(5)'
- the average value was taken and precision was estimated.

Automatic conversion script
Id: cif_fix_values 1646 2011-03-28 12:23:43Z adriana 

The following automatic conversions were performed:

'_chemical_melting_point' value '429-430 K' was changed to '429.5(5)'
- the average value was taken and precision was
estimated.

'_symmetry_cell_setting' value 'Orthorhombic' changed to
'orthorhombic' according to
/home/saulius/struct/CIF-dictionaries/cif_core.dic dictionary named
'cif_core.dic' version 2.4.1 from
2010-06-29.

'_refine_ls_matrix_type' value 'Full' changed to 'full'
according to /home/saulius/struct/CIF-dictionaries/cif_core.dic
dictionary named 'cif_core.dic' version 2.4.1 from 2010-06-29.

Automatic conversion script
Id: cif_fix_values 1715 2011-07-08 13:25:40Z adriana 

  Adding the _atom_site_type_symbol data item to prevent confusion
  between hydrogen and holmium.

  Andrius Merkys
  2013-10-21
;
_cod_database_code 2001411

loop_
_symmetry_equiv_pos_as_xyz
X,Y,Z
1/2+X,1/2-Y,-Z
-X,1/2+Y,1/2-Z
1/2-X,-Y,1/2+Z

loop_
_atom_site_aniso_label
_atom_site_aniso_U_11
_atom_site_aniso_U_22
_atom_site_aniso_U_33
_atom_site_aniso_U_12
_atom_site_aniso_U_13
_atom_site_aniso_U_23
O1 .042(5) .144(8) .286(11) .002(6) .028(7) .135(8)
O2 .146(8) .064(4) .094(5) -.018(6) -.074(6) .003(4)
O3 .047(4) .065(4) .078(4) -.008(4) -.022(4) .006(4)
O4 .076(5) .045(4) .062(4) -.003(4) -.008(4) -.001(3)
O5 .104(7) .056(4) .105(6) -.010(5) -.034(6) -.019(4)
O6 .340(17) .112(7) .067(7) -.054(10) -.082(10) .009(6)
O7 .262(16) .098(7) .124(9) .026(10) .073(10) -.006(7)
C1 .051(9) .075(8) .143(11) -.016(8) -.018(8) .037(9)
C2 .037(7) .103(9) .162(12) -.001(7) -.026(8) .079(9)
C3 .049(7) .054(6) .075(7) .008(6) .011(6) .009(5)
C4 .041(7) .057(6) .088(7) .003(6) -.013(6) .012(6)
C5 .026(6) .057(6) .065(6) .001(6) .005(5) -.009(5)
C6 .087(9) .044(5) .083(7) .001(7) -.031(8) -.003(5)
C7 .078(9) .055(6) .068(7) -.004(7) -.015(7) -.001(6)
C8 .047(7) .039(4) .037(5) -.015(5) -.013(5) -.001(5)
C9 .029(6) .058(6) .048(5) -.003(6) -.005(5) .005(5)
C10 .037(6) .052(6) .049(6) -.011(6) -.006(5) -.006(5)
C11 .058(7) .044(5) .083(6) -.008(7) -.032(6) -.006(6)
C12 .055(7) .055(6) .080(7) -.022(6) -.009(6) -.005(6)
C13 .047(7) .044(5) .053(6) -.005(6) .013(6) -.003(5)
C14 .038(7) .053(6) .051(5) -.005(6) .001(5) -.006(5)
C15 .098(9) .059(6) .047(5) .011(8) .014(6) .005(5)
C16 .095(9) .067(6) .073(6) -.006(7) .032(7) .016(6)
C17 .054(7) .046(5) .068(6) .001(6) .009(6) .009(5)
C18 .071(8) .066(6) .054(6) .020(7) .013(6) -.002(5)
C19 .143(16) .085(9) .072(10) -.023(13) -.044(11) .005(8)
C20 .211(7) ? ? ? ? ?
C21 .052(8) .078(8) .099(9) .013(8) -.008(8) .002(7)
C22 .120(13) .109(10) .219(15) .045(11) .057(13) .033(10)
C23 .107(11) .105(9) .151(11) .055(9) .039(10) .066(9)
C24 .080(9) .039(6) .067(7) -.007(7) -.017(7) .003(6)
C25 .065(7) .040(6) .047(5) -.002(7) .004(6) .006(5)
C26 .102(10) .073(8) .060(6) -.001(9) -.006(7) .001(6)
C27 .089(10) .076(8) .063(7) .018(8) -.002(7) .024(6)
C28 .087(10) .092(9) .071(7) -.010(10) -.022(7) .037(8)
C29 .084(10) .093(9) .073(7) -.032(9) -.026(7) .023(7)
C30 .083(9) .060(7) .058(7) -.005(8) .010(7) .013(6)

loop_
_atom_site_type_symbol
_atom_site_label
_atom_site_fract_x
_atom_site_fract_y
_atom_site_fract_z
_atom_site_U_iso_or_equiv
_atom_site_thermal_displace_type
O O1 .3885(12) .4803(7) .1109(3) .157(5) Uani
O O2 1.0971(15) .4714(5) .18471(18) .101(3) Uani
O O3 1.1901(10) .2441(5) .17298(16) .063(2) Uani
O O4 1.0758(12) .0042(5) .19093(15) .061(3) Uani
O O5 1.0087(12) -.1510(5) .1558(2) .088(3) Uani
O O6 .582(2) .4041(7) .0300(2) .173(7) Uani
O O7 .928(2) .4092(10) .0308(3) .161(7) Uani
C C1 .5194(19) .5186(9) .0895(4) .090(5) Uani
C C2 .4849(16) .6283(10) .0682(4) .101(6) Uani
C C3 .6401(16) .7157(8) .0795(3) .059(4) Uani
C C4 .8504(14) .6651(8) .0720(3) .062(4) Uani
C C5 .8875(14) .5545(8) .0939(3) .049(3) Uani
C C6 .9120(19) .5713(7) .1373(3) .071(4) Uani
C C7 .9983(18) .4661(8) .1551(3) .067(4) Uani
C C8 .9571(14) .3554(7) .1347(2) .041(3) Uani
C C9 .7451(13) .3599(7) .1141(2) .045(3) Uani
C C10 .7266(15) .4633(7) .0859(2) .046(3) Uani
C C11 .6959(15) .2470(7) .0957(2) .062(3) Uani
C C12 .7055(15) .1499(8) .1252(3) .063(4) Uani
C C13 .9230(16) .1376(7) .1442(2) .048(3) Uani
C C14 .9794(14) .2531(8) .1625(2) .047(3) Uani
C C15 .8407(17) .2584(7) .1980(2) .068(4) Uani
C C16 .8153(17) .1355(8) .2103(2) .078(4) Uani
C C17 .8849(17) .0609(7) .1778(3) .056(3) Uani
C C18 1.0807(16) .0968(7) .1158(2) .064(4) Uani
C C19 .764(3) .4227(13) .0460(4) .100(7) Uani
C C20 .598(3) .3608(13) -.0096(5) .211(7) Uiso
C C21 .6031(19) .8270(9) .0579(3) .076(5) Uani
C C22 .428(3) .8897(11) .0718(4) .149(7) Uani
C C23 .713(2) .8657(10) .0302(3) .121(6) Uani
C C24 1.1116(19) -.1028(8) .1792(3) .062(4) Uani
C C25 1.2974(16) -.1490(8) .1973(2) .051(3) Uani
C C26 1.3526(19) -.2631(9) .1905(3) .078(5) Uani
C C27 1.524(2) -.3108(8) .2085(3) .076(5) Uani
C C28 1.6447(19) -.2463(11) .2318(3) .083(5) Uani
C C29 1.590(2) -.1342(11) .2384(3) .083(5) Uani
C C30 1.418(2) -.0858(8) .2214(3) .067(4) Uani
H HO3 1.238 .32591 .18573 .0751 Uiso
H H2A .49066 .61419 .03743 .1107 Uiso
H H2B .33181 .65875 .07506 .1107 Uiso
H H3 .6215 .73057 .10989 .0712 Uiso
H H4A .86488 .64941 .04171 .0726 Uiso
H H4B .96523 .72747 .07990 .0726 Uiso
H H5 1.03563 .5235 .08435 .0599 Uiso
H H6A 1.0066 .64310 .14374 .0807 Uiso
H H6B .76233 .59034 .14913 .0807 Uiso
H H8 1.06979 .34529 .11252 .0487 Uiso
H H9 .62958 .37129 .13593 .057 Uiso
H H11A .80836 .23214 .07356 .0721 Uiso
H H11B .54691 .24921 .08191 .0721 Uiso
H H12A .59239 .16130 .14723 .0715 Uiso
H H12B .6693 .07030 .11182 .0715 Uiso
H H15A .90363 .31317 .2201 .0764 Uiso
H H15B .69108 .29349 .19058 .0764 Uiso
H H16A .65853 .11994 .21968 .0882 Uiso
H H16B .90845 .12401 .23552 .0882 Uiso
H H17 .76886 -.00225 .17161 .0654 Uiso
H H18A 1.23017 .08595 .12882 .073 Uiso
H H18B 1.09861 .15593 .09271 .073 Uiso
H H18C 1.03618 .01734 .10297 .073 Uiso
H H20A .65356 .42473 -.02691 .2106 Uiso
H H20B .65905 .28385 -.01016 .2106 Uiso
H H20C .42122 .35286 -.01725 .2106 Uiso
H H22A .42784 .91368 .10145 .1542 Uiso
H H22B .28551 .84533 .06852 .1542 Uiso
H H22C .39765 .96648 .05596 .1542 Uiso
H H23 .84867 .82189 .01892 .1351 Uiso
H H23C .65684 .94534 .01965 .1351 Uiso
H H26 1.25849 -.31479 .17224 .0896 Uiso
H H27 1.55763 -.39775 .20247 .0852 Uiso
H H28 1.77592 -.28828 .24384 .0924 Uiso
H H29 1.68704 -.0883 .2585 .0902 Uiso
H H30 1.38339 .00218 .22792 .0767 Uiso

loop_
_atom_type_symbol
_atom_type_scat_dispersion_real
_atom_type_scat_dispersion_imag
_atom_type_scat_source
C 0.002 0.002 International_Tables_Vol_IV_Table_2.2B
H 0 0 International_Tables_Vol_IV_Table_2.2B
O 0.008 0.006 International_Tables_Vol_IV_Table_2.2B

loop_
_geom_angle_atom_site_label_1
_geom_angle_atom_site_label_2
_geom_angle_atom_site_label_3
_geom_angle_site_symmetry_1
_geom_angle_site_symmetry_2
_geom_angle_site_symmetry_3
_geom_angle
_geom_angle_publ_flag
C17 O4 C24 . . . 118.2(8) yes
C19 O6 C20 . . . 113.0(13) yes
O1 C1 C2 . . . 121.2(10) yes
O1 C1 C10 . . . 121.0(10) yes
C2 C1 C10 . . . 117.7(10) yes
C1 C2 C3 . . . 111.1(10) yes
C2 C3 C4 . . . 106.9(8) yes
C2 C3 C21 . . . 110.8(9) yes
C4 C3 C21 . . . 113.2(9) yes
C3 C4 C5 . . . 113.0(8) yes
C4 C5 C6 . . . 113.6(8) yes
C4 C5 C10 . . . 113.7(8) yes
C6 C5 C10 . . . 110.0(8) yes
C5 C6 C7 . . . 110.0(8) yes
O2 C7 C6 . . . 120.5(9) yes
O2 C7 C8 . . . 122.6(8) yes
C6 C7 C8 . . . 116.9(9) yes
C7 C8 C9 . . . 110.2(7) yes
C7 C8 C14 . . . 111.0(7) yes
C9 C8 C14 . . . 113.5(7) yes
C8 C9 C10 . . . 112.6(7) yes
C8 C9 C11 . . . 110.7(7) yes
C10 C9 C11 . . . 113.5(6) yes
C1 C10 C5 . . . 107.0(7) yes
C1 C10 C9 . . . 110.7(8) yes
C1 C10 C19 . . . 111.3(10) yes
C5 C10 C9 . . . 112.3(7) yes
C5 C10 C19 . . . 106.6(9) yes
C9 C10 C19 . . . 109.0(8) yes
C9 C11 C12 . . . 111.1(6) yes
C11 C12 C13 . . . 112.9(8) yes
C12 C13 C14 . . . 107.9(7) yes
C12 C13 C17 . . . 103.8(8) yes
C12 C13 C18 . . . 111.2(7) yes
C14 C13 C17 . . . 104.2(6) yes
C14 C13 C18 . . . 113.2(8) yes
C17 C13 C18 . . . 115.8(7) yes
O3 C14 C8 . . . 108.0(7) yes
O3 C14 C13 . . . 105.6(7) yes
O3 C14 C15 . . . 111.0(6) yes
C8 C14 C13 . . . 113.7(6) yes
C8 C14 C15 . . . 114.8(7) yes
C13 C14 C15 . . . 103.4(7) yes
C14 C15 C16 . . . 104.7(7) yes
C15 C16 C17 . . . 108.1(7) yes
O4 C17 C13 . . . 112.1(8) yes
O4 C17 C16 . . . 106.3(8) yes
C13 C17 C16 . . . 106.7(7) yes
O6 C19 O7 . . . 125.5(13) yes
O6 C19 C10 . . . 107.6(13) yes
O7 C19 C10 . . . 126.9(15) yes
C3 C21 C22 . . . 113.4(10) yes
C3 C21 C23 . . . 126.0(11) yes
C22 C21 C23 . . . 120.6(11) yes
O4 C24 O5 . . . 123.8(10) yes
O4 C24 C25 . . . 111.0(9) yes
O5 C24 C25 . . . 125.2(9) yes
C24 C25 C26 . . . 119.3(9) yes
C24 C25 C30 . . . 122.2(9) yes
C26 C25 C30 . . . 118.5(9) yes
C25 C26 C27 . . . 120.6(10) yes
C26 C27 C28 . . . 120.2(10) yes
C27 C28 C29 . . . 119.0(11) yes
C28 C29 C30 . . . 121.7(11) yes
C25 C30 C29 . . . 119.9(10) yes
C14 O3 HO3 . . . 108.0(6) no
C1 C2 H2A . . . 110.6(10) no
C1 C2 H2B . . . 108.1(10) no
C3 C2 H2A . . . 110.1(10) no
C3 C2 H2B . . . 109.3(10) no
H2A C2 H2B . . . 107.5(10) no
C2 C3 H3 . . . 107.2(9) no
C4 C3 H3 . . . 109.5(9) no
C21 C3 H3 . . . 109.1(8) no
C3 C4 H4A . . . 108.4(8) no
C3 C4 H4B . . . 108.0(8) no
C5 C4 H4A . . . 109.4(8) no
C5 C4 H4B . . . 110.0(8) no
H4A C4 H4B . . . 107.9(8) no
C4 C5 H5 . . . 105.8(8) no
C6 C5 H5 . . . 104.9(8) no
C10 C5 H5 . . . 108.3(8) no
C5 C6 H6A . . . 111.6(8) no
C5 C6 H6B . . . 108.2(9) no
C7 C6 H6A . . . 110.7(10) no
C7 C6 H6B . . . 110.5(9) no
H6A C6 H6B . . . 105.7(8) no
C7 C8 H8 . . . 108.5(8) no
C9 C8 H8 . . . 105.8(6) no
C14 C8 H8 . . . 107.6(7) no
C8 C9 H9 . . . 106.9(6) no
C10 C9 H9 . . . 107.1(7) no
C11 C9 H9 . . . 105.3(7) no
C9 C11 H11A . . . 107.8(7) no
C9 C11 H11B . . . 110.9(7) no
C12 C11 H11A . . . 109.4(7) no
C12 C11 H11B . . . 110.7(8) no
H11A C11 H11B . . . 106.8(6) no
C11 C12 H12A . . . 111.1(8) no
C11 C12 H12B . . . 110.4(8) no
C13 C12 H12A . . . 108.8(8) no
C13 C12 H12B . . . 107.5(8) no
H12A C12 H12B . . . 105.8(8) no
C14 C15 H15A . . . 112.3(9) no
C14 C15 H15B . . . 110.2(6) no
C16 C15 H15A . . . 113.9(6) no
C16 C15 H15B . . . 109.5(9) no
H15A C15 H15B . . . 106.2(7) no
C15 C16 H16A . . . 110.4(9) no
C15 C16 H16B . . . 106.9(8) no
C17 C16 H16A . . . 114.2(8) no
C17 C16 H16B . . . 112.1(9) no
H16A C16 H16B . . . 104.9(6) no
O4 C17 H17 . . . 109.5(7) no
C13 C17 H17 . . . 111.9(9) no
C16 C17 H17 . . . 110.2(9) no
C13 C18 H18A . . . 111.7(6) no
C13 C18 H18B . . . 111.3(7) no
C13 C18 H18C . . . 111.7(8) no
H18A C18 H18B . . . 107.3(8) no
H18A C18 H18C . . . 108.3(8) no
H18B C18 H18C . . . 106.3(6) no
O6 C20 H20A . . . 108.8(13) no
O6 C20 H20B . . . 111.3(14) no
O6 C20 H20C . . . 99.9(13) no
H20A C20 H20B . . . 121.2(18) no
H20A C20 H20C . . . 105.3(15) no
H20B C20 H20C . . . 108.1(14) no
C21 C22 H22A . . . 117.5(15) no
C21 C22 H22B . . . 113.3(11) no
C21 C22 H22C . . . 113.6(13) no
H22A C22 H22B . . . 103.4(14) no
H22A C22 H22C . . . 105.9(11) no
H22B C22 H22C . . . 101.4(15) no
C21 C23 H23 . . . 123.4(11) no
C21 C23 H23C . . . 112.4(11) no
H23 C23 H23C . . . 124.2(11) no
C25 C26 H26 . . . 119.8(10) no
C27 C26 H26 . . . 119.5(10) no
C26 C27 H27 . . . 117.4(10) no
C28 C27 H27 . . . 122.4(12) no
C27 C28 H28 . . . 115.7(11) no
C29 C28 H28 . . . 125.3(11) no
C28 C29 H29 . . . 115.7(11) no
C30 C29 H29 . . . 122.5(11) no
C25 C30 H30 . . . 122.1(11) no
C29 C30 H30 . . . 118.0(11) no

loop_
_geom_bond_atom_site_label_1
_geom_bond_atom_site_label_2
_geom_bond_site_symmetry_1
_geom_bond_site_symmetry_2
_geom_bond_distance
_geom_bond_publ_flag
O1 C1 . . 1.220(16) yes
O2 C7 . . 1.221(13) yes
O3 C14 . . 1.421(11) yes
O4 C17 . . 1.482(13) yes
O4 C24 . . 1.348(11) yes
O5 C24 . . 1.201(13) yes
O6 C19 . . 1.33(2) yes
O6 C20 . . 1.482(19) yes
O7 C19 . . 1.20(2) yes
C1 C2 . . 1.511(17) yes
C1 C10 . . 1.501(15) yes
C2 C3 . . 1.496(15) yes
C3 C4 . . 1.514(14) yes
C3 C21 . . 1.535(14) yes
C4 C5 . . 1.533(14) yes
C5 C6 . . 1.541(15) yes
C5 C10 . . 1.526(13) yes
C6 C7 . . 1.498(14) yes
C7 C8 . . 1.513(13) yes
C8 C9 . . 1.555(12) yes
C8 C14 . . 1.558(12) yes
C9 C10 . . 1.575(11) yes
C9 C11 . . 1.514(11) yes
C10 C19 . . 1.497(16) yes
C11 C12 . . 1.544(13) yes
C12 C13 . . 1.568(14) yes
C13 C14 . . 1.550(12) yes
C13 C17 . . 1.505(12) yes
C13 C18 . . 1.507(13) yes
C14 C15 . . 1.536(12) yes
C15 C16 . . 1.522(12) yes
C16 C17 . . 1.508(13) yes
C21 C22 . . 1.44(2) yes
C21 C23 . . 1.288(16) yes
C24 C25 . . 1.468(15) yes
C25 C26 . . 1.414(14) yes
C25 C30 . . 1.372(14) yes
C26 C27 . . 1.398(17) yes
C27 C28 . . 1.364(16) yes
C28 C29 . . 1.389(18) yes
C29 C30 . . 1.389(17) yes
O3 HO3 . . 1.108(6) no
C2 H2A . . 1.091(14) no
C2 H2B . . 1.084(11) no
C3 H3 . . 1.085(10) no
C4 H4A . . 1.081(10) no
C4 H4B . . 1.084(9) no
C5 H5 . . 1.082(9) no
C6 H6A . . 1.071(10) no
C6 H6B . . 1.080(12) no
C8 H8 . . 1.074(8) no
C9 H9 . . 1.079(8) no
C11 H11A . . 1.079(8) no
C11 H11B . . 1.082(9) no
C12 H12A . . 1.074(10) no
C12 H12B . . 1.076(10) no
C15 H15A . . 1.088(8) no
C15 H15B . . 1.088(11) no
C16 H16A . . 1.085(11) no
C16 H16B . . 1.079(9) no
C17 H17 . . 1.082(10) no
C18 H18A . . 1.080(10) no
C18 H18B . . 1.074(8) no
C18 H18C . . 1.079(8) no
C20 H20A . . 1.033(17) no
C20 H20B . . .991(16) no
C20 H20C . . 1.183(19) no
C22 H22A . . 1.076(14) no
C22 H22B . . 1.069(18) no
C22 H22C . . 1.081(14) no
C23 H23 . . 1.095(12) no
C23 H23C . . 1.074(12) no
C26 H26 . . 1.075(11) no
C27 H27 . . 1.070(10) no
C28 H28 . . 1.072(12) no
C29 H29 . . 1.089(12) no
C30 H30 . . 1.087(10) no

loop_
_geom_torsion_atom_site_label_1
_geom_torsion_atom_site_label_2
_geom_torsion_atom_site_label_3
_geom_torsion_atom_site_label_4
_geom_torsion
_geom_torsion_publ_flag
C10 C1 C2 C3 -56.9(8) no
O1 C1 C2 C3 118.1(14) no
C2 C1 C10 C5 49.6(7) no
C2 C1 C10 C9 172.3(12) no
C2 C1 C10 C19 -66.5(10) no
O1 C1 C10 C5 -125.4(13) no
O1 C1 C10 C9 -2.6(5) no
O1 C1 C10 C19 118.6(13) no
C1 C2 C3 C4 56.6(8) no
C1 C2 C3 C21 -179.7(13) no
C2 C3 C4 C5 -58.4(7) no
C21 C3 C4 C5 179.4(11) no
C2 C3 C21 C22 74.5(10) no
C2 C3 C21 C23 -106.3(12) no
C4 C3 C21 C22 -165.5(13) no
C4 C3 C21 C23 13.7(7) no
C3 C4 C5 C6 -70.2(8) no
C3 C4 C5 C10 56.6(7) no
C4 C5 C6 C7 -166.0(11) no
C10 C5 C6 C7 65.2(7) no
C4 C5 C10 C1 -48.0(7) no
C4 C5 C10 C9 -169.7(10) no
C4 C5 C10 C19 71.0(9) no
C6 C5 C10 C1 80.7(8) no
C6 C5 C10 C9 -41.0(6) no
C6 C5 C10 C19 -160.3(12) no
C5 C6 C7 C8 -26.4(5) no
C5 C6 C7 O2 153.5(12) no
C6 C7 C8 C9 -32.1(5) no
C6 C7 C8 C14 -158.7(11) no
O2 C7 C8 C9 148.1(11) no
O2 C7 C8 C14 21.5(5) no
C7 C8 C9 C10 55.3(6) no
C7 C8 C9 C11 -176.3(10) no
C14 C8 C9 C10 -179.5(9) no
C14 C8 C9 C11 -51.1(6) no
C7 C8 C14 C13 175.6(10) no
C7 C8 C14 C15 56.8(7) no
C7 C8 C14 O3 -67.6(7) no
C9 C8 C14 C13 50.8(6) no
C9 C8 C14 C15 -68.1(7) no
C9 C8 C14 O3 167.6(10) no
C8 C9 C10 C1 -137.3(10) no
C8 C9 C10 C5 -17.7(5) no
C8 C9 C10 C19 100.3(10) no
C11 C9 C10 C1 95.8(9) no
C11 C9 C10 C5 -144.7(10) no
C11 C9 C10 C19 -26.7(7) no
C8 C9 C11 C12 55.1(6) no
C10 C9 C11 C12 -177.0(10) no
C1 C10 C19 O6 -25.5(8) no
C1 C10 C19 O7 154.4(17) no
C5 C10 C19 O6 -141.8(15) no
C5 C10 C19 O7 38.1(9) no
C9 C10 C19 O6 96.7(12) no
C9 C10 C19 O7 -83.4(12) no
C9 C11 C12 C13 -60.1(7) no
C11 C12 C13 C14 56.4(6) no
C11 C12 C13 C17 166.5(11) no
C11 C12 C13 C18 -68.3(7) no
C12 C13 C14 C8 -51.4(6) no
C12 C13 C14 C15 73.7(7) no
C12 C13 C14 O3 -169.7(10) no
C17 C13 C14 C8 -161.3(10) no
C17 C13 C14 C15 -36.2(6) no
C17 C13 C14 O3 80.4(8) no
C18 C13 C14 C8 72.1(7) no
C18 C13 C14 C15 -162.7(10) no
C18 C13 C14 O3 -46.1(6) no
C12 C13 C17 C16 -85.5(8) no
C12 C13 C17 O4 158.6(10) no
C14 C13 C17 C16 27.3(5) no
C14 C13 C17 O4 -88.6(8) no
C18 C13 C17 C16 152.3(11) no
C18 C13 C17 O4 36.3(5) no
C8 C14 C15 C16 155.5(10) no
C13 C14 C15 C16 31.1(5) no
O3 C14 C15 C16 -81.7(8) no
C14 C15 C16 C17 -14.8(5) no
C15 C16 C17 C13 -8.0(5) no
C15 C16 C17 O4 111.8(9) no
C13 C17 O4 C24 -98.4(9) no
C16 C17 O4 C24 145.4(10) no
C10 C19 O6 C20 -178.7(17) no
O7 C19 O6 C20 1.4(9) no
O4 C24 C25 C26 175.9(13) no
O4 C24 C25 C30 -2.7(5) no
O5 C24 C25 C26 -7.0(6) no
O5 C24 C25 C30 174.3(14) no
C25 C24 O4 C17 -175.3(11) no
O5 C24 O4 C17 7.6(5) no
C24 C25 C26 C27 -177.5(13) no
C30 C25 C26 C27 1.2(6) no
C24 C25 C30 C29 178.8(13) no
C26 C25 C30 C29 .1(7) no
C25 C26 C27 C28 -2.6(6) no
C26 C27 C28 C29 2.5(7) no
C27 C28 C29 C30 -1.1(6) no
C28 C29 C30 C25 -.2(6) no
